data_4337199
loop_
_publ_author_name
'Chang, Ya-Ho'
'Chan, Pooi-Mun'
'Tsai, Yi-Fang'
'Lee, Gene-Hsiang'
'Hsu, Hua-Fen'

_publ_section_title
;
 Catalytic Reduction of Hydrazine to Ammonia by a Mononuclear Iron(II)
 Complex on a Tris(thiolato)phosphine Platform.
;
_journal_issue 2
_journal_name_full 'Inorganic chemistry'
_journal_page_first 664
_journal_page_last 666
_journal_paper_doi 10.1021/ic402108w
_journal_volume 53
_journal_year 2014
_chemical_formula_sum 'C53 H106 Fe N3 O5 P S3 Si3'
_chemical_formula_weight 1132.68
_chemical_name_common '[Fe(PS3")(N2H4)][NBu4]'
_chemical_name_systematic
; 
 ? 
;
_space_group_IT_number 14
_symmetry_cell_setting monoclinic
_symmetry_space_group_name_Hall '-P 2ybc'
_symmetry_space_group_name_H-M 'P 1 21/c 1'
_atom_sites_solution_hydrogens geom
_atom_sites_solution_primary direct
_atom_sites_solution_secondary difmap
_audit_creation_method SHELXL-97
_cell_angle_alpha 90.00
_cell_angle_beta 97.986(2)
_cell_angle_gamma 90.00
_cell_formula_units_Z 4
_cell_length_a 14.8275(7)
_cell_length_b 25.9245(11)
_cell_length_c 17.1163(7)
_cell_measurement_reflns_used 28823
_cell_measurement_temperature 150(2)
_cell_measurement_theta_max 25.00
_cell_measurement_theta_min 1.39
_cell_volume 6515.6(5)
_computing_cell_refinement DENZO-SMN
_computing_data_collection 'NONIUS COLLECT'
_computing_data_reduction DENZO-SMN
_computing_molecular_graphics 'Bruker SHELXTL'
_computing_publication_material 'Bruker SHELXTL'
_computing_structure_refinement 'SHELXL-97 (Sheldrick, 1997)'
_computing_structure_solution 'SHELXS-97 (Sheldrick, 1990)'
_diffrn_ambient_temperature 150(2)
_diffrn_measured_fraction_theta_full 0.997
_diffrn_measured_fraction_theta_max 0.997
_diffrn_measurement_device_type 'NONIUS KappaCCD'
_diffrn_measurement_method '\w scans'
_diffrn_radiation_monochromator graphite
_diffrn_radiation_source 'fine-focus sealed tube'
_diffrn_radiation_type MoK\a
_diffrn_radiation_wavelength 0.71073
_diffrn_reflns_av_R_equivalents 0.0596
_diffrn_reflns_av_sigmaI/netI 0.1023
_diffrn_reflns_limit_h_max 17
_diffrn_reflns_limit_h_min -17
_diffrn_reflns_limit_k_max 30
_diffrn_reflns_limit_k_min -28
_diffrn_reflns_limit_l_max 20
_diffrn_reflns_limit_l_min -20
_diffrn_reflns_number 28823
_diffrn_reflns_theta_full 25.00
_diffrn_reflns_theta_max 25.00
_diffrn_reflns_theta_min 1.39
_exptl_absorpt_coefficient_mu 0.450
_exptl_absorpt_correction_T_max 0.967
_exptl_absorpt_correction_T_min 0.825
_exptl_absorpt_correction_type multi-scan
_exptl_crystal_colour dark-green
_exptl_crystal_density_diffrn 1.155
_exptl_crystal_density_method 'not measured'
_exptl_crystal_description plate
_exptl_crystal_F_000 2464
_exptl_crystal_size_max 0.25
_exptl_crystal_size_mid 0.25
_exptl_crystal_size_min 0.08
_refine_diff_density_max 0.558
_refine_diff_density_min -0.486
_refine_diff_density_rms 0.146
_refine_ls_extinction_method none
_refine_ls_goodness_of_fit_ref 1.001
_refine_ls_hydrogen_treatment mixed
_refine_ls_matrix_type full
_refine_ls_number_parameters 654
_refine_ls_number_reflns 11430
_refine_ls_number_restraints 15
_refine_ls_restrained_S_all 1.019
_refine_ls_R_factor_all 0.1323
_refine_ls_R_factor_gt 0.0644
_refine_ls_shift/su_max 0.014
_refine_ls_shift/su_mean 0.001
_refine_ls_structure_factor_coef Fsqd
_refine_ls_weighting_details 'calc w=1/[\s^2^(Fo^2^)+(0.0964P)^2^+0.0000P] where P=(Fo^2^+2Fc^2^)/3'
_refine_ls_weighting_scheme calc
_refine_ls_wR_factor_gt 0.1517
_refine_ls_wR_factor_ref 0.1815
_reflns_number_gt 6431
_reflns_number_total 11430
_reflns_threshold_expression >2sigma(I)
_cod_data_source_file ic402108w_si_002.cif
_cod_data_source_block ic15076
_cod_depositor_comments
;
The following automatic conversions were performed:

'_symmetry_cell_setting' value 'Monoclinic' changed to 'monoclinic'
according to
/usr/data/users/saulius/automatic-downloads/current/ACS/lib/dictionaries/cif_core.dic
dictionary named 'cif_core.dic' version 2.4.2 from 2011-04-26.

Automatic conversion script
Id: cif_fix_values 2281 2013-09-26 08:29:07Z andrius 
;
_cod_original_sg_symbol_H-M P2(1)/c
_cod_database_code 4337199

loop_
_symmetry_equiv_pos_as_xyz
'x, y, z'
'-x, y+1/2, -z+1/2'
'-x, -y, -z'
'x, -y-1/2, z-1/2'

loop_
_atom_site_label
_atom_site_type_symbol
_atom_site_fract_x
_atom_site_fract_y
_atom_site_fract_z
_atom_site_U_iso_or_equiv
_atom_site_adp_type
_atom_site_occupancy
_atom_site_symmetry_multiplicity
_atom_site_calc_flag
_atom_site_refinement_flags
Fe Fe 0.38604(4) 0.57296(2) 0.50388(3) 0.0349(2) Uani 1 1 d .
S1 S 0.23358(8) 0.58814(4) 0.47294(6) 0.0398(3) Uani 1 1 d .
S2 S 0.44209(9) 0.54270(4) 0.62713(6) 0.0402(3) Uani 1 1 d .
S3 S 0.48622(8) 0.59905(4) 0.42116(6) 0.0398(3) Uani 1 1 d .
P1 P 0.39716(8) 0.64786(4) 0.55289(6) 0.0346(3) Uani 1 1 d .
Si1 Si 0.01992(10) 0.63621(5) 0.44647(8) 0.0459(4) Uani 1 1 d .
Si2 Si 0.53283(11) 0.52795(5) 0.81793(7) 0.0510(4) Uani 1 1 d .
Si3 Si 0.62525(10) 0.66447(5) 0.31703(8) 0.0469(4) Uani 1 1 d .
N1 N 0.3701(3) 0.50113(15) 0.4558(2) 0.0428(10) Uani 1 1 d D
H1A H 0.340(3) 0.4980(16) 0.4057(14) 0.051 Uiso 1 1 d D
H1B H 0.422(2) 0.4883(16) 0.442(3) 0.051 Uiso 1 1 d D
N2 N 0.3192(3) 0.46434(17) 0.4962(2) 0.0590(12) Uani 1 1 d D
H2A H 0.358(3) 0.4464(19) 0.533(3) 0.089 Uiso 1 1 d D
H2B H 0.286(3) 0.476(2) 0.534(3) 0.089 Uiso 1 1 d D
C1 C 0.2141(3) 0.65137(16) 0.5058(2) 0.0353(11) Uani 1 1 d .
C2 C 0.2874(3) 0.68111(15) 0.5412(2) 0.0322(10) Uani 1 1 d .
C3 C 0.2730(3) 0.73173(16) 0.5650(2) 0.0370(11) Uani 1 1 d .
H3 H 0.3232 0.7520 0.5880 0.044 Uiso 1 1 calc R
C4 C 0.1866(3) 0.75247(17) 0.5552(2) 0.0388(11) Uani 1 1 d .
H4 H 0.1770 0.7866 0.5725 0.047 Uiso 1 1 calc R
C5 C 0.1141(3) 0.72334(17) 0.5201(2) 0.0407(12) Uani 1 1 d .
H5 H 0.0552 0.7385 0.5128 0.049 Uiso 1 1 calc R
C6 C 0.1235(3) 0.67220(17) 0.4945(2) 0.0384(11) Uani 1 1 d .
C7 C -0.0020(4) 0.57729(18) 0.5021(3) 0.0561(14) Uani 1 1 d .
H7A H -0.0590 0.5613 0.4779 0.084 Uiso 1 1 calc R
H7B H -0.0068 0.5865 0.5569 0.084 Uiso 1 1 calc R
H7C H 0.0484 0.5529 0.5010 0.084 Uiso 1 1 calc R
C8 C -0.0808(4) 0.67906(19) 0.4469(3) 0.0666(16) Uani 1 1 d .
H8A H -0.0698 0.7119 0.4215 0.100 Uiso 1 1 calc R
H8B H -0.0910 0.6854 0.5015 0.100 Uiso 1 1 calc R
H8C H -0.1347 0.6624 0.4180 0.100 Uiso 1 1 calc R
C9 C 0.0303(4) 0.62178(19) 0.3410(3) 0.0581(14) Uani 1 1 d .
H9A H 0.0308 0.6542 0.3116 0.087 Uiso 1 1 calc R
H9B H -0.0216 0.6007 0.3181 0.087 Uiso 1 1 calc R
H9C H 0.0870 0.6029 0.3382 0.087 Uiso 1 1 calc R
C10 C 0.4614(3) 0.59753(16) 0.6894(2) 0.0359(11) Uani 1 1 d .
C11 C 0.4382(3) 0.64677(16) 0.6581(2) 0.0349(11) Uani 1 1 d .
C12 C 0.4513(3) 0.68975(17) 0.7068(2) 0.0423(12) Uani 1 1 d .
H12 H 0.4348 0.7228 0.6856 0.051 Uiso 1 1 calc R
C13 C 0.4875(3) 0.68557(18) 0.7851(3) 0.0483(13) Uani 1 1 d .
H13 H 0.4952 0.7153 0.8179 0.058 Uiso 1 1 calc R
C14 C 0.5127(3) 0.63703(18) 0.8153(2) 0.0461(13) Uani 1 1 d .
H14 H 0.5392 0.6344 0.8689 0.055 Uiso 1 1 calc R
C15 C 0.5007(3) 0.59183(17) 0.7704(2) 0.0412(12) Uani 1 1 d .
C16 C 0.6100(4) 0.4890(2) 0.7632(3) 0.0683(17) Uani 1 1 d .
H16A H 0.5735 0.4692 0.7215 0.102 Uiso 1 1 calc R
H16B H 0.6459 0.4654 0.7999 0.102 Uiso 1 1 calc R
H16C H 0.6510 0.5122 0.7397 0.102 Uiso 1 1 calc R
C17 C 0.5988(4) 0.5412(2) 0.9178(3) 0.0680(16) Uani 1 1 d .
H17A H 0.6548 0.5599 0.9116 0.102 Uiso 1 1 calc R
H17B H 0.6142 0.5085 0.9451 0.102 Uiso 1 1 calc R
H17C H 0.5616 0.5622 0.9488 0.102 Uiso 1 1 calc R
C18 C 0.4281(4) 0.4923(2) 0.8316(3) 0.0674(16) Uani 1 1 d .
H18A H 0.3891 0.5142 0.8595 0.101 Uiso 1 1 calc R
H18B H 0.4444 0.4611 0.8627 0.101 Uiso 1 1 calc R
H18C H 0.3953 0.4827 0.7800 0.101 Uiso 1 1 calc R
C19 C 0.5165(3) 0.66336(16) 0.4467(2) 0.0357(11) Uani 1 1 d .
C20 C 0.4780(3) 0.68776(16) 0.5089(2) 0.0364(11) Uani 1 1 d .
C21 C 0.5063(3) 0.73753(17) 0.5327(2) 0.0422(12) Uani 1 1 d .
H21 H 0.4804 0.7540 0.5740 0.051 Uiso 1 1 calc R
C22 C 0.5713(3) 0.76297(18) 0.4969(3) 0.0470(13) Uani 1 1 d .
H22 H 0.5918 0.7963 0.5144 0.056 Uiso 1 1 calc R
C23 C 0.6062(3) 0.73919(17) 0.4350(3) 0.0447(12) Uani 1 1 d .
H23 H 0.6504 0.7572 0.4104 0.054 Uiso 1 1 calc R
C24 C 0.5798(3) 0.69013(17) 0.4071(2) 0.0361(11) Uani 1 1 d .
C25 C 0.7016(4) 0.7146(2) 0.2834(3) 0.0648(16) Uani 1 1 d .
H25A H 0.6683 0.7472 0.2748 0.097 Uiso 1 1 calc R
H25B H 0.7219 0.7034 0.2340 0.097 Uiso 1 1 calc R
H25C H 0.7546 0.7194 0.3237 0.097 Uiso 1 1 calc R
C26 C 0.6931(4) 0.60438(18) 0.3365(3) 0.0540(14) Uani 1 1 d .
H26A H 0.7283 0.6061 0.3893 0.081 Uiso 1 1 calc R
H26B H 0.7347 0.6008 0.2971 0.081 Uiso 1 1 calc R
H26C H 0.6521 0.5746 0.3334 0.081 Uiso 1 1 calc R
C27 C 0.5303(4) 0.6550(2) 0.2345(3) 0.0566(14) Uani 1 1 d .
H27A H 0.4927 0.6258 0.2465 0.085 Uiso 1 1 calc R
H27B H 0.5555 0.6481 0.1856 0.085 Uiso 1 1 calc R
H27C H 0.4928 0.6863 0.2281 0.085 Uiso 1 1 calc R
N3 N 0.1842(3) 0.81836(13) 0.30034(19) 0.0421(10) Uani 1 1 d .
C28 C 0.0842(3) 0.80330(18) 0.2919(3) 0.0476(13) Uani 1 1 d .
H28A H 0.0753 0.7808 0.3369 0.057 Uiso 1 1 calc R
H28B H 0.0480 0.8350 0.2963 0.057 Uiso 1 1 calc R
C29 C 0.0458(4) 0.7759(2) 0.2166(3) 0.0565(14) Uani 1 1 d .
H29A H 0.0518 0.7984 0.1708 0.068 Uiso 1 1 calc R
H29B H 0.0809 0.7440 0.2110 0.068 Uiso 1 1 calc R
C30 C -0.0530(4) 0.7627(2) 0.2173(3) 0.0617(15) Uani 1 1 d .
H30A H -0.0890 0.7949 0.2157 0.074 Uiso 1 1 calc R
H30B H -0.0596 0.7446 0.2671 0.074 Uiso 1 1 calc R
C31 C -0.0915(4) 0.7284(2) 0.1471(3) 0.0778(18) Uani 1 1 d .
H31A H -0.0868 0.7466 0.0976 0.117 Uiso 1 1 calc R
H31B H -0.1555 0.7205 0.1503 0.117 Uiso 1 1 calc R
H31C H -0.0566 0.6962 0.1487 0.117 Uiso 1 1 calc R
C32 C 0.2444(3) 0.77307(17) 0.2867(2) 0.0436(12) Uani 1 1 d .
H32A H 0.3083 0.7852 0.2929 0.052 Uiso 1 1 calc R
H32B H 0.2283 0.7615 0.2314 0.052 Uiso 1 1 calc R
C33 C 0.2395(4) 0.72660(18) 0.3405(3) 0.0541(14) Uani 1 1 d .
H33A H 0.2568 0.7372 0.3961 0.065 Uiso 1 1 calc R
H33B H 0.1761 0.7135 0.3345 0.065 Uiso 1 1 calc R
C34 C 0.3024(4) 0.68409(19) 0.3205(3) 0.0565(14) Uani 1 1 d .
H34A H 0.3079 0.6579 0.3630 0.068 Uiso 1 1 calc R
H34B H 0.3637 0.6988 0.3188 0.068 Uiso 1 1 calc R
C35 C 0.2705(4) 0.65768(19) 0.2422(3) 0.0623(15) Uani 1 1 d .
H35A H 0.2064 0.6478 0.2400 0.093 Uiso 1 1 calc R
H35B H 0.3074 0.6268 0.2374 0.093 Uiso 1 1 calc R
H35C H 0.2771 0.6814 0.1988 0.093 Uiso 1 1 calc R
C36 C 0.2074(4) 0.83962(18) 0.3829(2) 0.0511(14) Uani 1 1 d .
H36A H 0.1673 0.8696 0.3882 0.061 Uiso 1 1 calc R
H36B H 0.1926 0.8130 0.4205 0.061 Uiso 1 1 calc R
C37 C 0.3036(4) 0.8562(2) 0.4070(3) 0.0663(16) Uani 1 1 d .
H37A H 0.3201 0.8834 0.3709 0.080 Uiso 1 1 calc R
H37B H 0.3452 0.8266 0.4045 0.080 Uiso 1 1 calc R
C38 C 0.3129(5) 0.8774(2) 0.4926(3) 0.0786(19) Uani 1 1 d .
H38A H 0.2755 0.9090 0.4929 0.094 Uiso 1 1 calc R
H38B H 0.2881 0.8515 0.5264 0.094 Uiso 1 1 calc R
C39 C 0.4053(5) 0.8894(3) 0.5264(4) 0.108(3) Uani 1 1 d .
H39A H 0.4425 0.8580 0.5282 0.162 Uiso 1 1 calc R
H39B H 0.4057 0.9027 0.5800 0.162 Uiso 1 1 calc R
H39C H 0.4303 0.9154 0.4939 0.162 Uiso 1 1 calc R
C40 C 0.2012(3) 0.85845(17) 0.2389(2) 0.0439(12) Uani 1 1 d .
H40A H 0.2674 0.8656 0.2453 0.053 Uiso 1 1 calc R
H40B H 0.1845 0.8430 0.1860 0.053 Uiso 1 1 calc R
C41 C 0.1522(4) 0.90903(17) 0.2404(3) 0.0517(14) Uani 1 1 d .
H41A H 0.1621 0.9235 0.2944 0.062 Uiso 1 1 calc R
H41B H 0.0860 0.9036 0.2252 0.062 Uiso 1 1 calc R
C42 C 0.1870(4) 0.94649(18) 0.1838(3) 0.0567(14) Uani 1 1 d .
H42A H 0.1816 0.9304 0.1309 0.068 Uiso 1 1 calc R
H42B H 0.2524 0.9531 0.2014 0.068 Uiso 1 1 calc R
C43 C 0.1364(4) 0.99777(19) 0.1771(3) 0.0749(18) Uani 1 1 d .
H43A H 0.0721 0.9918 0.1571 0.112 Uiso 1 1 calc R
H43B H 0.1631 1.0204 0.1406 0.112 Uiso 1 1 calc R
H43C H 0.1415 1.0141 0.2291 0.112 Uiso 1 1 calc R
O1 O 0.2096(3) 0.38819(17) 0.4133(2) 0.0918(13) Uani 1 1 d D
H1 H 0.2447 0.4171 0.4196 0.138 Uiso 1 1 d R
C44 C 0.2694(6) 0.3471(3) 0.4020(4) 0.109(3) Uani 1 1 d D
H44A H 0.2339 0.3149 0.3914 0.131 Uiso 1 1 calc R
H44B H 0.3131 0.3420 0.4506 0.131 Uiso 1 1 calc R
C45 C 0.3177(5) 0.3577(4) 0.3379(6) 0.143(4) Uani 1 1 d D
H45A H 0.2745 0.3665 0.2912 0.214 Uiso 1 1 calc R
H45B H 0.3526 0.3271 0.3267 0.214 Uiso 1 1 calc R
H45C H 0.3594 0.3866 0.3515 0.214 Uiso 1 1 calc R
O2 O 0.0992(4) 0.4280(2) 0.2890(3) 0.1280(19) Uani 1 1 d D
H2 H 0.1413 0.4096 0.3188 0.192 Uiso 1 1 d R
C46 C 0.1294(8) 0.4839(3) 0.2985(5) 0.155(4) Uani 1 1 d D
H46A H 0.0965 0.5010 0.3378 0.186 Uiso 1 1 calc R
H46B H 0.1954 0.4853 0.3180 0.186 Uiso 1 1 calc R
C47 C 0.1110(8) 0.5107(4) 0.2236(6) 0.182(4) Uani 1 1 d D
H47A H 0.1473 0.4953 0.1859 0.273 Uiso 1 1 calc R
H47B H 0.1272 0.5472 0.2312 0.273 Uiso 1 1 calc R
H47C H 0.0461 0.5077 0.2031 0.273 Uiso 1 1 calc R
O3 O 0.0746(4) 0.3853(3) 0.1482(3) 0.137(2) Uani 1 1 d D
H3A H 0.0827 0.4007 0.1917 0.205 Uiso 1 1 calc R
C48 C 0.1614(8) 0.3773(5) 0.1206(6) 0.210(6) Uani 1 1 d D
H48A H 0.1724 0.4067 0.0863 0.252 Uiso 1 1 calc R
H48B H 0.2095 0.3781 0.1668 0.252 Uiso 1 1 calc R
C49 C 0.1707(10) 0.3334(3) 0.0805(8) 0.214(6) Uani 1 1 d D
H49A H 0.1839 0.3048 0.1178 0.321 Uiso 1 1 calc R
H49B H 0.2208 0.3372 0.0492 0.321 Uiso 1 1 calc R
H49C H 0.1141 0.3262 0.0454 0.321 Uiso 1 1 calc R
O4 O 0.8861(7) 0.5309(4) 0.0980(7) 0.269(5) Uani 1 1 d D
H4A H 0.9035 0.5010 0.1082 0.404 Uiso 1 1 d R
C50 C 0.7967(9) 0.5358(6) 0.0915(9) 0.223(8) Uani 1 1 d D
H50A H 0.7721 0.5119 0.1283 0.268 Uiso 1 1 calc R
H50B H 0.7689 0.5270 0.0371 0.268 Uiso 1 1 calc R
C51 C 0.7722(11) 0.5931(6) 0.1110(7) 0.228(7) Uani 1 1 d D
H51A H 0.8177 0.6064 0.1531 0.342 Uiso 1 1 calc R
H51B H 0.7119 0.5939 0.1283 0.342 Uiso 1 1 calc R
H51C H 0.7717 0.6144 0.0637 0.342 Uiso 1 1 calc R
O5 O -0.0710(5) 0.4332(3) 0.0591(4) 0.173(3) Uani 1 1 d D
H5A H -0.0294 0.4135 0.0799 0.260 Uiso 1 1 calc R
C52 C -0.0664(13) 0.4375(6) -0.0242(9) 0.313(11) Uani 1 1 d D
H52A H -0.1235 0.4532 -0.0504 0.376 Uiso 1 1 calc R
H52B H -0.0156 0.4609 -0.0322 0.376 Uiso 1 1 calc R
C53 C -0.0536(10) 0.3903(5) -0.0596(9) 0.260(8) Uani 1 1 d D
H53A H -0.0935 0.3644 -0.0407 0.389 Uiso 1 1 calc R
H53B H 0.0100 0.3796 -0.0461 0.389 Uiso 1 1 calc R
H53C H -0.0682 0.3937 -0.1170 0.389 Uiso 1 1 calc R

loop_
_atom_site_aniso_label
_atom_site_aniso_U_11
_atom_site_aniso_U_22
_atom_site_aniso_U_33
_atom_site_aniso_U_23
_atom_site_aniso_U_13
_atom_site_aniso_U_12
Fe 0.0432(4) 0.0294(4) 0.0310(3) -0.0012(3) 0.0010(3) 0.0000(3)
S1 0.0447(8) 0.0331(7) 0.0396(6) -0.0040(5) -0.0010(6) 0.0000(6)
S2 0.0546(8) 0.0322(7) 0.0324(6) 0.0001(5) 0.0011(6) 0.0012(6)
S3 0.0501(8) 0.0350(7) 0.0346(6) -0.0029(5) 0.0068(6) -0.0013(6)
P1 0.0433(8) 0.0306(7) 0.0285(6) -0.0014(5) 0.0001(5) -0.0012(6)
Si1 0.0455(9) 0.0429(8) 0.0465(8) 0.0013(6) -0.0032(7) -0.0009(7)
Si2 0.0710(11) 0.0439(8) 0.0344(7) 0.0050(6) -0.0054(7) 0.0057(8)
Si3 0.0529(9) 0.0475(9) 0.0415(7) 0.0048(6) 0.0111(7) -0.0016(7)
N1 0.045(3) 0.040(2) 0.043(2) -0.004(2) 0.007(2) -0.004(2)
N2 0.071(4) 0.050(3) 0.055(3) 0.006(2) 0.007(2) -0.009(2)
C1 0.046(3) 0.031(3) 0.028(2) -0.0011(19) 0.002(2) 0.005(2)
C2 0.047(3) 0.027(2) 0.022(2) -0.0005(18) 0.002(2) 0.000(2)
C3 0.045(3) 0.035(3) 0.030(2) 0.002(2) 0.003(2) -0.005(2)
C4 0.054(3) 0.032(3) 0.031(2) -0.002(2) 0.005(2) 0.006(2)
C5 0.048(3) 0.040(3) 0.033(2) 0.005(2) 0.004(2) 0.008(2)
C6 0.047(3) 0.038(3) 0.030(2) 0.004(2) 0.005(2) 0.000(2)
C7 0.054(4) 0.054(3) 0.060(3) 0.005(3) 0.003(3) -0.009(3)
C8 0.058(4) 0.055(4) 0.082(4) 0.002(3) -0.004(3) 0.000(3)
C9 0.056(4) 0.061(4) 0.052(3) -0.006(3) -0.011(3) -0.009(3)
C10 0.037(3) 0.032(3) 0.037(2) -0.004(2) 0.001(2) -0.005(2)
C11 0.039(3) 0.034(3) 0.031(2) -0.002(2) 0.002(2) 0.001(2)
C12 0.051(3) 0.037(3) 0.039(3) 0.001(2) 0.004(2) 0.002(2)
C13 0.064(4) 0.042(3) 0.035(3) -0.008(2) -0.004(2) 0.002(3)
C14 0.057(3) 0.052(3) 0.027(2) 0.001(2) -0.002(2) -0.001(3)
C15 0.051(3) 0.043(3) 0.028(2) -0.002(2) 0.000(2) 0.001(2)
C16 0.087(5) 0.060(4) 0.056(3) 0.010(3) 0.000(3) 0.025(3)
C17 0.087(5) 0.066(4) 0.045(3) 0.006(3) -0.012(3) 0.009(3)
C18 0.091(5) 0.056(4) 0.054(3) 0.014(3) 0.007(3) 0.003(3)
C19 0.040(3) 0.032(3) 0.033(2) 0.007(2) -0.003(2) 0.004(2)
C20 0.044(3) 0.034(3) 0.030(2) 0.002(2) -0.002(2) 0.003(2)
C21 0.055(3) 0.035(3) 0.037(3) -0.003(2) 0.007(2) -0.006(2)
C22 0.063(4) 0.033(3) 0.044(3) -0.002(2) 0.004(3) -0.007(3)
C23 0.048(3) 0.041(3) 0.044(3) 0.010(2) 0.001(2) -0.010(2)
C24 0.037(3) 0.039(3) 0.032(2) 0.003(2) 0.001(2) -0.003(2)
C25 0.073(4) 0.068(4) 0.059(3) 0.001(3) 0.028(3) -0.010(3)
C26 0.059(4) 0.054(3) 0.051(3) 0.002(2) 0.015(3) 0.004(3)
C27 0.072(4) 0.064(4) 0.036(3) 0.000(2) 0.015(3) 0.003(3)
N3 0.059(3) 0.038(2) 0.031(2) -0.0003(17) 0.0119(19) 0.005(2)
C28 0.056(4) 0.047(3) 0.042(3) 0.004(2) 0.017(3) 0.009(3)
C29 0.062(4) 0.065(4) 0.044(3) 0.003(3) 0.010(3) 0.004(3)
C30 0.052(4) 0.072(4) 0.061(3) 0.005(3) 0.012(3) -0.003(3)
C31 0.066(4) 0.091(5) 0.077(4) -0.003(4) 0.014(3) -0.021(4)
C32 0.055(3) 0.042(3) 0.035(2) 0.002(2) 0.010(2) 0.005(3)
C33 0.073(4) 0.052(3) 0.038(3) 0.006(2) 0.012(3) 0.006(3)
C34 0.077(4) 0.049(3) 0.043(3) 0.015(2) 0.007(3) 0.017(3)
C35 0.078(4) 0.046(3) 0.063(3) -0.002(3) 0.013(3) 0.007(3)
C36 0.075(4) 0.050(3) 0.029(2) -0.005(2) 0.009(3) 0.012(3)
C37 0.081(5) 0.071(4) 0.044(3) -0.015(3) -0.001(3) 0.007(3)
C38 0.095(5) 0.070(4) 0.066(4) -0.016(3) -0.007(4) 0.003(4)
C39 0.123(7) 0.112(6) 0.080(5) -0.033(4) -0.017(5) 0.004(5)
C40 0.058(3) 0.042(3) 0.033(2) 0.002(2) 0.012(2) 0.001(2)
C41 0.070(4) 0.041(3) 0.044(3) 0.002(2) 0.008(3) 0.003(3)
C42 0.072(4) 0.044(3) 0.052(3) 0.007(2) 0.000(3) -0.002(3)
C43 0.109(5) 0.044(3) 0.067(4) 0.005(3) -0.003(4) -0.006(3)
O1 0.076(3) 0.092(3) 0.103(3) -0.020(3) -0.003(3) 0.002(3)
C44 0.115(7) 0.093(6) 0.109(6) -0.014(5) -0.027(5) 0.031(5)
C45 0.085(6) 0.195(10) 0.158(8) 0.012(7) 0.049(6) 0.047(6)
O2 0.103(4) 0.161(6) 0.116(4) 0.002(4) -0.002(3) 0.027(4)
C46 0.260(13) 0.083(6) 0.109(7) 0.008(5) -0.020(7) 0.053(7)
C47 0.207(12) 0.163(10) 0.178(10) -0.011(8) 0.038(9) 0.009(9)
O3 0.136(5) 0.153(6) 0.123(5) 0.005(4) 0.026(4) -0.049(4)
C48 0.179(13) 0.33(2) 0.129(9) -0.052(11) 0.051(9) -0.023(13)
C49 0.316(18) 0.099(8) 0.236(14) 0.025(8) 0.066(12) 0.091(9)
O4 0.157(9) 0.306(13) 0.351(14) 0.021(9) 0.057(9) 0.013(8)
C50 0.127(11) 0.284(19) 0.243(15) 0.125(14) -0.030(11) -0.020(13)
C51 0.250(18) 0.289(17) 0.149(10) 0.030(12) 0.045(10) -0.091(15)
O5 0.180(7) 0.195(8) 0.141(5) 0.041(5) 0.012(5) -0.089(5)
C52 0.40(3) 0.29(2) 0.30(2) -0.059(18) 0.21(2) -0.16(2)
C53 0.221(15) 0.218(14) 0.35(2) -0.154(14) 0.092(14) -0.043(12)

loop_
_atom_type_symbol
_atom_type_description
_atom_type_scat_dispersion_real
_atom_type_scat_dispersion_imag
_atom_type_scat_source
C C 0.0033 0.0016 'International Tables Vol C Tables 4.2.6.8 and 6.1.1.4'
H H 0.0000 0.0000 'International Tables Vol C Tables 4.2.6.8 and 6.1.1.4'
N N 0.0061 0.0033 'International Tables Vol C Tables 4.2.6.8 and 6.1.1.4'
O O 0.0106 0.0060 'International Tables Vol C Tables 4.2.6.8 and 6.1.1.4'
Si Si 0.0817 0.0704 'International Tables Vol C Tables 4.2.6.8 and 6.1.1.4'
P P 0.1023 0.0942 'International Tables Vol C Tables 4.2.6.8 and 6.1.1.4'
S S 0.1246 0.1234 'International Tables Vol C Tables 4.2.6.8 and 6.1.1.4'
Fe Fe 0.3463 0.8444 'International Tables Vol C Tables 4.2.6.8 and 6.1.1.4'

loop_
_geom_angle_atom_site_label_1
_geom_angle_atom_site_label_2
_geom_angle_atom_site_label_3
_geom_angle
N1 Fe P1 177.83(13)
N1 Fe S1 90.48(12)
P1 Fe S1 87.36(5)
N1 Fe S3 93.95(11)
P1 Fe S3 87.29(5)
S1 Fe S3 120.78(5)
N1 Fe S2 93.76(12)
P1 Fe S2 87.18(4)
S1 Fe S2 119.50(5)
S3 Fe S2 119.05(5)
C1 S1 Fe 106.63(16)
C10 S2 Fe 106.61(14)
C19 S3 Fe 106.87(15)
C11 P1 C20 105.6(2)
C11 P1 C2 106.62(19)
C20 P1 C2 108.27(19)
C11 P1 Fe 112.08(14)
C20 P1 Fe 112.13(14)
C2 P1 Fe 111.77(14)
C7 Si1 C8 107.0(3)
C7 Si1 C9 112.0(2)
C8 Si1 C9 107.3(2)
C7 Si1 C6 112.0(2)
C8 Si1 C6 108.0(2)
C9 Si1 C6 110.4(2)
C18 Si2 C16 112.1(3)
C18 Si2 C15 109.2(2)
C16 Si2 C15 113.2(2)
C18 Si2 C17 108.4(2)
C16 Si2 C17 106.1(3)
C15 Si2 C17 107.6(2)
C26 Si3 C25 107.6(2)
C26 Si3 C27 111.0(2)
C25 Si3 C27 106.5(2)
C26 Si3 C24 113.2(2)
C25 Si3 C24 107.9(2)
C27 Si3 C24 110.3(2)
N2 N1 Fe 116.6(3)
C2 C1 C6 120.5(4)
C2 C1 S1 119.7(3)
C6 C1 S1 119.8(3)
C3 C2 C1 120.1(4)
C3 C2 P1 125.5(3)
C1 C2 P1 114.5(3)
C4 C3 C2 120.5(4)
C3 C4 C5 119.6(4)
C4 C5 C6 123.0(4)
C5 C6 C1 116.3(4)
C5 C6 Si1 119.4(3)
C1 C6 Si1 124.3(3)
C11 C10 C15 120.4(4)
C11 C10 S2 119.1(3)
C15 C10 S2 120.5(3)
C12 C11 C10 119.4(4)
C12 C11 P1 125.6(3)
C10 C11 P1 114.9(3)
C13 C12 C11 121.6(4)
C12 C13 C14 118.7(4)
C13 C14 C15 123.1(4)
C14 C15 C10 116.6(4)
C14 C15 Si2 119.7(3)
C10 C15 Si2 123.7(3)
C24 C19 C20 120.1(4)
C24 C19 S3 120.5(3)
C20 C19 S3 119.3(3)
C21 C20 C19 119.5(4)
C21 C20 P1 126.1(3)
C19 C20 P1 114.3(3)
C22 C21 C20 120.6(4)
C21 C22 C23 119.0(4)
C22 C23 C24 123.4(4)
C23 C24 C19 117.1(4)
C23 C24 Si3 119.1(3)
C19 C24 Si3 123.7(3)
C36 N3 C32 111.4(3)
C36 N3 C28 106.0(3)
C32 N3 C28 112.0(3)
C36 N3 C40 111.0(3)
C32 N3 C40 105.4(3)
C28 N3 C40 111.3(3)
C29 C28 N3 116.6(4)
C30 C29 C28 110.6(4)
C29 C30 C31 112.4(4)
N3 C32 C33 116.2(4)
C34 C33 C32 110.9(4)
C33 C34 C35 113.6(4)
C37 C36 N3 116.7(4)
C36 C37 C38 108.6(5)
C39 C38 C37 114.1(5)
C41 C40 N3 117.2(4)
C40 C41 C42 110.0(4)
C41 C42 C43 113.6(5)
O1 C44 C45 110.7(6)
C47 C46 O2 110.3(7)
C49 C48 O3 116.5(12)
O4 C50 C51 109.4(14)
C53 C52 O5 113.0(15)

loop_
_geom_bond_atom_site_label_1
_geom_bond_atom_site_label_2
_geom_bond_distance
Fe N1 2.036(4)
Fe P1 2.1124(12)
Fe S1 2.2832(14)
Fe S3 2.2917(13)
Fe S2 2.2955(12)
S1 C1 1.770(4)
S2 C10 1.776(4)
S3 C19 1.766(4)
P1 C11 1.819(4)
P1 C20 1.824(5)
P1 C2 1.827(4)
Si1 C7 1.852(5)
Si1 C8 1.863(5)
Si1 C9 1.870(5)
Si1 C6 1.885(5)
Si2 C18 1.850(6)
Si2 C16 1.871(5)
Si2 C15 1.877(5)
Si2 C17 1.879(5)
Si3 C26 1.860(5)
Si3 C25 1.866(5)
Si3 C27 1.867(5)
Si3 C24 1.887(4)
N1 N2 1.451(5)
C1 C2 1.401(6)
C1 C6 1.435(6)
C2 C3 1.399(5)
C3 C4 1.378(6)
C4 C5 1.381(6)
C5 C6 1.409(6)
C10 C11 1.409(6)
C10 C15 1.434(5)
C11 C12 1.389(6)
C12 C13 1.378(6)
C13 C14 1.391(6)
C14 C15 1.399(6)
C19 C24 1.414(6)
C19 C20 1.424(6)
C20 C21 1.400(6)
C21 C22 1.380(6)
C22 C23 1.386(6)
C23 C24 1.395(6)
N3 C36 1.511(5)
N3 C32 1.513(5)
N3 C28 1.520(6)
N3 C40 1.524(5)
C28 C29 1.511(6)
C29 C30 1.507(7)
C30 C31 1.539(7)
C32 C33 1.524(6)
C33 C34 1.514(6)
C34 C35 1.520(6)
C36 C37 1.493(7)
C37 C38 1.552(7)
C38 C39 1.444(8)
C40 C41 1.501(6)
C41 C42 1.512(6)
C42 C43 1.523(7)
O1 C44 1.415(7)
C44 C45 1.418(9)
O2 C46 1.517(8)
C46 C47 1.451(10)
O3 C48 1.446(10)
C48 C49 1.347(11)
O4 C50 1.321(11)
C50 C51 1.574(13)
O5 C52 1.441(13)
C52 C53 1.390(12)

loop_
_geom_hbond_atom_site_label_D
_geom_hbond_atom_site_label_H
_geom_hbond_atom_site_label_A
_geom_hbond_distance_DH
_geom_hbond_distance_HA
_geom_hbond_distance_DA
_geom_hbond_angle_DHA
_geom_hbond_site_symmetry_A
O1 H1 N2 0.91 2.01 2.812(6) 146.3 .
O2 H2 O1 0.89 1.87 2.703(7) 155.4 .
O3 H3A O2 0.84 1.80 2.633(8) 174.7 .
O4 H4A O5 0.83 2.01 2.716(14) 143.4 1_655
O5 H5A O3 0.84 1.94 2.759(10) 163.2 .
